data_4124469
loop_
_publ_author_name
'Teller, R.G.'
'Finke, R.G.'
'Bau, R.'
'Collman, J.P.'
'Chin, H.B.'

_publ_section_title
;
 Dependence of the (Fe (C O)4)(2-) geometry on counterion: crystal
 structures of K2 Fe (C O)4 and (Na(Crypt))2(Fe (C O)4)
 (Crypt=N(CH2CH2OCH2CH2OCH2CH2)3N)
;
_journal_name_full 'Journal of the American Chemical Society'
_journal_page_first 1104
_journal_page_last 1111
_journal_volume 99
_journal_year 1977
_chemical_formula_sum 'C4 Fe K2 O4'
_chemical_name_systematic 'K2 Fe (C O)4'
_space_group_IT_number 70
_symmetry_space_group_name_Hall '-F 2uv 2vw'
_symmetry_space_group_name_H-M 'F d d d :2'
_cell_angle_alpha 90
_cell_angle_beta 90
_cell_angle_gamma 90
_cell_formula_units_Z 8
_cell_length_a 23.072
_cell_length_b 11.557
_cell_length_c 5.543
_cell_volume 1478.003
_citation_journal_id_ASTM JACSAT
_cod_data_source_file Teller_JACSAT_1977_124.cif
_cod_data_source_block C4Fe1K2O4
_cod_original_formula_sum 'C4 Fe1 K2 O4'
_cod_database_code 4124469

loop_
_symmetry_equiv_pos_as_xyz
x,y,z
-x+1/4,-y+1/4,z
x,-y+1/4,-z+1/4
-x+1/4,y,-z+1/4
-x,-y,-z
x-1/4,y-1/4,-z
-x,y-1/4,z-1/4
x-1/4,-y,z-1/4
x,y+1/2,z+1/2
-x+1/4,-y+3/4,z+1/2
x,-y+3/4,-z+3/4
-x+1/4,y+1/2,-z+3/4
-x,-y+1/2,-z+1/2
x-1/4,y+1/4,-z+1/2
-x,y+1/4,z+1/4
x-1/4,-y+1/2,z+1/4
x+1/2,y,z+1/2
-x+3/4,-y+1/4,z+1/2
x+1/2,-y+1/4,-z+3/4
-x+3/4,y,-z+3/4
-x+1/2,-y,-z+1/2
x+1/4,y-1/4,-z+1/2
-x+1/2,y-1/4,z+1/4
x+1/4,-y,z+1/4
x+1/2,y+1/2,z
-x+3/4,-y+3/4,z
x+1/2,-y+3/4,-z+1/4
-x+3/4,y+1/2,-z+1/4
-x+1/2,-y+1/2,-z
x+1/4,y+1/4,-z
-x+1/2,y+1/4,z-1/4
x+1/4,-y+1/2,z-1/4

loop_
_atom_site_label
_atom_site_type_symbol
_atom_site_fract_x
_atom_site_fract_y
_atom_site_fract_z
_atom_site_occupancy
_atom_site_U_iso_or_equiv
C1 C+2 0.42 0.4493 0.0755 1 0.0
Fe1 Fe 0.125 0.125 0.125 1 0.0
K1 K 0.4477 0.125 0.125 1 0.0
O1 O-2 0.4496 0.4951 0.2184 1 0.0
